data_7022821
loop_
_publ_author_name
'Chandrasekhar, Vadapalli'
'Narayanan, Ramakirushnan Suriya'

_publ_section_title
;
 Metalation studies of 3- and 4-pyridyloxycyclophosphazenes:
 metallamacrocycles to coordination polymers.
;
_journal_issue 18
_journal_name_full 'Dalton transactions (Cambridge, England : 2003)'
_journal_page_first 6619
_journal_page_last 6632
_journal_paper_doi 10.1039/c3dt33084b
_journal_volume 42
_journal_year 2013
_chemical_formula_moiety 'C32 H24 Cl4 N7 O6 P3 Zn2'
_chemical_formula_sum 'C32 H24 Cl4 N7 O6 P3 Zn2'
_chemical_formula_weight 968.03
_chemical_name_systematic
;
?
;
_space_group_IT_number 15
_symmetry_cell_setting monoclinic
_symmetry_space_group_name_Hall '-C 2yc'
_symmetry_space_group_name_H-M 'C 1 2/c 1'
_atom_sites_solution_hydrogens geom
_atom_sites_solution_primary direct
_atom_sites_solution_secondary difmap
_audit_creation_method SHELXL-97
_cell_angle_alpha 90.00
_cell_angle_beta 122.04(3)
_cell_angle_gamma 90.00
_cell_formula_units_Z 4
_cell_length_a 22.167(4)
_cell_length_b 14.195(3)
_cell_length_c 15.405(3)
_cell_measurement_reflns_used 4688
_cell_measurement_temperature 100(2)
_cell_measurement_theta_max 28.28
_cell_measurement_theta_min 2.69
_cell_volume 4109.0(19)
_computing_cell_refinement 'Bruker XSCANS'
_computing_data_collection 'Bruker XSCANS'
_computing_data_reduction 'Bruker SHELXTL'
_computing_molecular_graphics 'Bruker SHELXTL'
_computing_publication_material 'Bruker SHELXTL'
_computing_structure_refinement 'SHELXL-97 (Sheldrick, 1997)'
_computing_structure_solution 'SHELXS-97 (Sheldrick, 1990)'
_diffrn_ambient_temperature 100(2)
_diffrn_measured_fraction_theta_full 0.989
_diffrn_measured_fraction_theta_max 0.990
_diffrn_measurement_device_type 'Bruker P4'
_diffrn_measurement_method '\w scans'
_diffrn_radiation_monochromator graphite
_diffrn_radiation_source 'fine-focus sealed tube'
_diffrn_radiation_type MoK\a
_diffrn_radiation_wavelength 0.71073
_diffrn_reflns_av_R_equivalents 0.0405
_diffrn_reflns_av_unetI/netI 0.0410
_diffrn_reflns_limit_h_max 27
_diffrn_reflns_limit_h_min -27
_diffrn_reflns_limit_k_max 13
_diffrn_reflns_limit_k_min -17
_diffrn_reflns_limit_l_max 18
_diffrn_reflns_limit_l_min -18
_diffrn_reflns_number 11241
_diffrn_reflns_theta_full 25.00
_diffrn_reflns_theta_max 26.00
_diffrn_reflns_theta_min 2.17
_diffrn_standards_number 4033
_exptl_absorpt_coefficient_mu 1.594
_exptl_absorpt_correction_T_max 1.00
_exptl_absorpt_correction_T_min 0.614
_exptl_absorpt_correction_type multi-scan
_exptl_absorpt_process_details sadabs
_exptl_crystal_colour colorless
_exptl_crystal_density_diffrn 1.565
_exptl_crystal_density_method 'not measured'
_exptl_crystal_description block
_exptl_crystal_F_000 1944
_exptl_crystal_size_max 0.13
_exptl_crystal_size_mid 0.09
_exptl_crystal_size_min 0.07
_platon_squeeze_details
;
;
_refine_diff_density_max 1.018
_refine_diff_density_min -0.317
_refine_diff_density_rms 0.085
_refine_ls_extinction_method none
_refine_ls_goodness_of_fit_ref 1.082
_refine_ls_hydrogen_treatment constr
_refine_ls_matrix_type full
_refine_ls_number_parameters 245
_refine_ls_number_reflns 4003
_refine_ls_number_restraints 0
_refine_ls_restrained_S_all 1.082
_refine_ls_R_factor_all 0.0408
_refine_ls_R_factor_gt 0.0354
_refine_ls_shift/su_max 0.000
_refine_ls_shift/su_mean 0.000
_refine_ls_structure_factor_coef Fsqd
_refine_ls_weighting_details 'calc w=1/[\s^2^(Fo^2^)+(0.0570P)^2^+1.8087P] where P=(Fo^2^+2Fc^2^)/3'
_refine_ls_weighting_scheme calc
_refine_ls_wR_factor_gt 0.0956
_refine_ls_wR_factor_ref 0.1009
_reflns_number_gt 3439
_reflns_number_total 4033
_reflns_threshold_expression >2sigma(I)
_cod_data_source_file c3dt33084b.txt
_cod_data_source_block 908592
_cod_depositor_comments
;
The following automatic conversions were performed:

'_symmetry_cell_setting' value 'Monoclinic' changed to 'monoclinic'
according to /home/saulius/struct/CIF-dictionaries/cif_core.dic
dictionary named 'cif_core.dic' version 2.4.2 from 2011-04-26.

Automatic conversion script
Id: cif_fix_values 1891 2012-01-12 08:04:46Z andrius 
;
_cod_original_cell_volume 4108.9(14)
_cod_original_sg_symbol_H-M C2/c
_cod_database_code 7022821

loop_
_symmetry_equiv_pos_as_xyz
'x, y, z'
'-x, y, -z+1/2'
'x+1/2, y+1/2, z'
'-x+1/2, y+1/2, -z+1/2'
'-x, -y, -z'
'x, -y, z-1/2'
'-x+1/2, -y+1/2, -z'
'x+1/2, -y+1/2, z-1/2'

loop_
_atom_site_label
_atom_site_type_symbol
_atom_site_fract_x
_atom_site_fract_y
_atom_site_fract_z
_atom_site_U_iso_or_equiv
_atom_site_adp_type
_atom_site_occupancy
_atom_site_symmetry_multiplicity
_atom_site_calc_flag
_atom_site_refinement_flags
Zn1 Zn 0.243079(15) -0.000771(19) 0.35348(2) 0.01830(12) Uani 1 1 d .
Cl1 Cl 0.19337(4) 0.01270(4) 0.18594(5) 0.02512(17) Uani 1 1 d .
Cl2 Cl 0.18383(4) -0.01853(5) 0.43141(6) 0.03038(18) Uani 1 1 d .
P1 P 0.5000 -0.02843(6) 0.2500 0.0153(2) Uani 1 2 d S
P2 P 0.48111(3) -0.19715(4) 0.32211(5) 0.01518(16) Uani 1 1 d .
N1 N 0.5000 -0.2507(2) 0.2500 0.0170(6) Uani 1 2 d S
N2 N 0.48168(10) -0.08606(14) 0.32098(15) 0.0166(4) Uani 1 1 d .
O1 O 0.56253(8) 0.04002(12) 0.32525(12) 0.0176(4) Uani 1 1 d .
O2 O 0.40667(8) -0.23629(12) 0.29717(13) 0.0175(4) Uani 1 1 d .
O3 O 0.52850(8) -0.23423(12) 0.43687(13) 0.0180(4) Uani 1 1 d .
C1 C 0.57988(13) 0.11888(17) 0.28698(18) 0.0189(5) Uani 1 1 d .
C2 C 0.53404(13) 0.19552(17) 0.25161(19) 0.0213(5) Uani 1 1 d .
C3 C 0.55598(16) 0.27474(19) 0.2220(2) 0.0285(6) Uani 1 1 d .
H3 H 0.5266 0.3274 0.1971 0.034 Uiso 1 1 calc R
C4 C 0.62094(17) 0.2763(2) 0.2289(2) 0.0347(7) Uani 1 1 d .
H4 H 0.6345 0.3296 0.2082 0.042 Uiso 1 1 calc R
C5 C 0.66572(15) 0.1992(2) 0.2665(2) 0.0312(7) Uani 1 1 d .
H5 H 0.7097 0.2012 0.2725 0.037 Uiso 1 1 calc R
C6 C 0.64507(14) 0.11852(19) 0.29541(19) 0.0235(6) Uani 1 1 d .
H6 H 0.6744 0.0658 0.3198 0.028 Uiso 1 1 calc R
C7 C 0.38023(12) -0.21506(17) 0.36023(18) 0.0171(5) Uani 1 1 d .
C8 C 0.34148(12) -0.13364(17) 0.34107(18) 0.0181(5) Uani 1 1 d .
H8 H 0.3364 -0.0921 0.2909 0.022 Uiso 1 1 calc R
C9 C 0.31796(13) -0.17456(18) 0.46544(19) 0.0208(5) Uani 1 1 d .
H9 H 0.2959 -0.1613 0.5013 0.025 Uiso 1 1 calc R
C10 C 0.35680(13) -0.25659(19) 0.4877(2) 0.0223(6) Uani 1 1 d .
H10 H 0.3614 -0.2970 0.5384 0.027 Uiso 1 1 calc R
C11 C 0.38881(13) -0.27822(18) 0.4339(2) 0.0210(5) Uani 1 1 d .
H11 H 0.4151 -0.3332 0.4469 0.025 Uiso 1 1 calc R
N3 N 0.31066(10) -0.11353(14) 0.39474(15) 0.0178(4) Uani 1 1 d .
C12B C 0.60229(12) -0.22284(17) 0.49251(18) 0.0171(5) Uani 1 1 d .
C13B C 0.36795(12) 0.13504(16) 0.47161(17) 0.0160(5) Uani 1 1 d .
H13B H 0.3974 0.0829 0.4874 0.019 Uiso 1 1 calc R
C14B C 0.25563(13) 0.20073(18) 0.39111(19) 0.0203(5) Uani 1 1 d .
H14B H 0.2065 0.1932 0.3511 0.024 Uiso 1 1 calc R
C15B C 0.28269(14) 0.28992(18) 0.4240(2) 0.0228(6) Uani 1 1 d .
H15B H 0.2524 0.3413 0.4063 0.027 Uiso 1 1 calc R
C16B C 0.35598(13) 0.30189(18) 0.48400(19) 0.0203(5) Uani 1 1 d .
H16B H 0.3761 0.3611 0.5074 0.024 Uiso 1 1 calc R
N4 N 0.29708(10) 0.12399(14) 0.41421(15) 0.0174(4) Uani 1 1 d .

loop_
_atom_site_aniso_label
_atom_site_aniso_U_11
_atom_site_aniso_U_22
_atom_site_aniso_U_33
_atom_site_aniso_U_23
_atom_site_aniso_U_13
_atom_site_aniso_U_12
Zn1 0.01797(18) 0.01813(19) 0.0188(2) -0.00192(11) 0.00976(15) -0.00008(11)
Cl1 0.0265(4) 0.0242(3) 0.0178(3) -0.0002(2) 0.0071(3) 0.0016(2)
Cl2 0.0386(4) 0.0247(4) 0.0438(4) -0.0032(3) 0.0326(4) -0.0010(3)
P1 0.0155(4) 0.0120(4) 0.0163(4) 0.000 0.0070(4) 0.000
P2 0.0152(3) 0.0130(3) 0.0172(3) -0.0002(2) 0.0085(3) -0.0008(2)
N1 0.0174(14) 0.0137(14) 0.0216(15) 0.000 0.0116(13) 0.000
N2 0.0179(10) 0.0129(10) 0.0186(10) -0.0007(8) 0.0094(9) -0.0005(8)
O1 0.0180(9) 0.0137(8) 0.0183(9) -0.0015(7) 0.0078(8) -0.0027(7)
O2 0.0162(8) 0.0178(9) 0.0198(9) -0.0044(7) 0.0103(7) -0.0028(7)
O3 0.0153(8) 0.0190(9) 0.0178(9) 0.0029(7) 0.0075(7) -0.0006(7)
C1 0.0249(13) 0.0154(12) 0.0164(12) -0.0050(10) 0.0110(11) -0.0061(10)
C2 0.0271(14) 0.0188(13) 0.0161(12) -0.0041(10) 0.0102(11) -0.0040(10)
C3 0.0396(16) 0.0174(14) 0.0259(14) -0.0021(11) 0.0156(13) -0.0083(12)
C4 0.0544(19) 0.0268(16) 0.0283(15) -0.0059(12) 0.0256(15) -0.0209(14)
C5 0.0313(15) 0.0412(18) 0.0270(15) -0.0147(13) 0.0195(13) -0.0189(13)
C6 0.0249(13) 0.0244(14) 0.0223(13) -0.0114(11) 0.0132(12) -0.0066(11)
C7 0.0139(11) 0.0189(13) 0.0174(12) -0.0044(10) 0.0076(10) -0.0045(9)
C8 0.0186(12) 0.0193(13) 0.0176(12) 0.0024(10) 0.0105(10) -0.0009(9)
C9 0.0223(13) 0.0245(14) 0.0176(12) -0.0024(10) 0.0120(11) -0.0035(10)
C10 0.0238(13) 0.0227(14) 0.0197(13) 0.0036(10) 0.0111(11) -0.0020(10)
C11 0.0185(12) 0.0175(13) 0.0249(13) -0.0008(10) 0.0101(11) -0.0006(10)
N3 0.0182(10) 0.0181(11) 0.0168(10) -0.0005(8) 0.0090(9) 0.0000(8)
C12B 0.0180(12) 0.0192(13) 0.0145(11) 0.0007(10) 0.0088(10) -0.0017(9)
C13B 0.0192(12) 0.0143(12) 0.0153(11) 0.0021(9) 0.0097(10) 0.0029(9)
C14B 0.0186(13) 0.0231(14) 0.0183(13) 0.0002(10) 0.0092(11) 0.0027(10)
C15B 0.0255(13) 0.0193(13) 0.0234(13) 0.0042(10) 0.0127(12) 0.0072(10)
C16B 0.0256(13) 0.0153(13) 0.0209(13) 0.0001(10) 0.0130(11) -0.0006(10)
N4 0.0179(10) 0.0183(11) 0.0142(10) -0.0005(8) 0.0072(9) -0.0006(8)

loop_
_atom_type_symbol
_atom_type_description
_atom_type_scat_dispersion_real
_atom_type_scat_dispersion_imag
_atom_type_scat_source
C C 0.0033 0.0016 'International Tables Vol C Tables 4.2.6.8 and 6.1.1.4'
H H 0.0000 0.0000 'International Tables Vol C Tables 4.2.6.8 and 6.1.1.4'
N N 0.0061 0.0033 'International Tables Vol C Tables 4.2.6.8 and 6.1.1.4'
O O 0.0106 0.0060 'International Tables Vol C Tables 4.2.6.8 and 6.1.1.4'
P P 0.1023 0.0942 'International Tables Vol C Tables 4.2.6.8 and 6.1.1.4'
Cl Cl 0.1484 0.1585 'International Tables Vol C Tables 4.2.6.8 and 6.1.1.4'
Zn Zn 0.2839 1.4301 'International Tables Vol C Tables 4.2.6.8 and 6.1.1.4'

loop_
_geom_angle_atom_site_label_1
_geom_angle_atom_site_label_2
_geom_angle_atom_site_label_3
_geom_angle
_geom_angle_site_symmetry_1
_geom_angle_site_symmetry_3
N3 Zn1 N4 112.15(8) . .
N3 Zn1 Cl1 105.01(6) . .
N4 Zn1 Cl1 105.36(6) . .
N3 Zn1 Cl2 106.81(6) . .
N4 Zn1 Cl2 102.72(6) . .
Cl1 Zn1 Cl2 124.81(4) . .
N2 P1 N2 117.70(15) 2_655 .
N2 P1 O1 112.19(9) 2_655 .
N2 P1 O1 104.93(9) . .
N2 P1 O1 104.93(9) 2_655 2_655
N2 P1 O1 112.18(9) . 2_655
O1 P1 O1 104.24(13) . 2_655
N1 P2 N2 117.93(12) . .
N1 P2 O2 107.00(9) . .
N2 P2 O2 111.19(10) . .
N1 P2 O3 110.97(9) . .
N2 P2 O3 109.77(10) . .
O2 P2 O3 98.17(9) . .
P2 N1 P2 122.26(18) 2_655 .
P2 N2 P1 122.09(13) . .
C1 O1 P1 120.55(15) . .
C7 O2 P2 121.29(15) . .
C12B O3 P2 120.75(15) . .
C6 C1 C2 123.5(2) . .
C6 C1 O1 117.5(2) . .
C2 C1 O1 118.8(2) . .
C1 C2 C3 116.8(2) . .
C1 C2 C2 122.22(17) . 2_655
C3 C2 C2 120.96(18) . 2_655
C4 C3 C2 121.1(3) . .
C4 C3 H3 119.5 . .
C2 C3 H3 119.5 . .
C5 C4 C3 120.4(3) . .
C5 C4 H4 119.8 . .
C3 C4 H4 119.8 . .
C4 C5 C6 120.1(3) . .
C4 C5 H5 120.0 . .
C6 C5 H5 120.0 . .
C1 C6 C5 118.2(3) . .
C1 C6 H6 120.9 . .
C5 C6 H6 120.9 . .
C8 C7 C11 121.4(2) . .
C8 C7 O2 118.2(2) . .
C11 C7 O2 120.2(2) . .
N3 C8 C7 120.4(2) . .
N3 C8 H8 119.8 . .
C7 C8 H8 119.8 . .
N3 C9 C10 122.7(2) . .
N3 C9 H9 118.6 . .
C10 C9 H9 118.6 . .
C9 C10 C11 119.4(2) . .
C9 C10 H10 120.3 . .
C11 C10 H10 120.3 . .
C7 C11 C10 117.3(2) . .
C7 C11 H11 121.3 . .
C10 C11 H11 121.3 . .
C9 N3 C8 118.7(2) . .
C9 N3 Zn1 120.87(16) . .
C8 N3 Zn1 119.88(16) . .
C16B C12B C13B 121.3(2) 5_656 5_656
C16B C12B O3 118.2(2) 5_656 .
C13B C12B O3 120.4(2) 5_656 .
N4 C13B C12B 120.9(2) . 5_656
N4 C13B H13B 119.6 . .
C12B C13B H13B 119.6 5_656 .
N4 C14B C15B 122.9(2) . .
N4 C14B H14B 118.5 . .
C15B C14B H14B 118.5 . .
C14B C15B C16B 119.0(2) . .
C14B C15B H15B 120.5 . .
C16B C15B H15B 120.5 . .
C12B C16B C15B 117.5(2) 5_656 .
C12B C16B H16B 121.3 5_656 .
C15B C16B H16B 121.3 . .
C13B N4 C14B 118.4(2) . .
C13B N4 Zn1 126.44(16) . .
C14B N4 Zn1 115.12(16) . .

loop_
_geom_bond_atom_site_label_1
_geom_bond_atom_site_label_2
_geom_bond_distance
_geom_bond_site_symmetry_2
Zn1 N3 2.049(2) .
Zn1 N4 2.063(2) .
Zn1 Cl1 2.2123(10) .
Zn1 Cl2 2.2141(8) .
P1 N2 1.581(2) 2_655
P1 N2 1.581(2) .
P1 O1 1.5825(17) .
P1 O1 1.5826(17) 2_655
P2 N1 1.5751(15) .
P2 N2 1.577(2) .
P2 O2 1.5833(17) .
P2 O3 1.5924(18) .
N1 P2 1.5751(15) 2_655
O1 C1 1.410(3) .
O2 C7 1.408(3) .
O3 C12B 1.396(3) .
C1 C6 1.381(3) .
C1 C2 1.388(4) .
C2 C3 1.395(4) .
C2 C2 1.484(5) 2_655
C3 C4 1.386(4) .
C3 H3 0.9300 .
C4 C5 1.382(4) .
C4 H4 0.9300 .
C5 C6 1.391(4) .
C5 H5 0.9300 .
C6 H6 0.9300 .
C7 C8 1.375(3) .
C7 C11 1.378(3) .
C8 N3 1.353(3) .
C8 H8 0.9300 .
C9 N3 1.333(3) .
C9 C10 1.379(4) .
C9 H9 0.9300 .
C10 C11 1.381(4) .
C10 H10 0.9300 .
C11 H11 0.9300 .
C12B C16B 1.375(3) 5_656
C12B C13B 1.381(3) 5_656
C13B N4 1.342(3) .
C13B C12B 1.381(3) 5_656
C13B H13B 0.9300 .
C14B N4 1.346(3) .
C14B C15B 1.377(4) .
C14B H14B 0.9300 .
C15B C16B 1.389(4) .
C15B H15B 0.9300 .
C16B C12B 1.375(3) 5_656
C16B H16B 0.9300 .

loop_
_geom_torsion_atom_site_label_1
_geom_torsion_atom_site_label_2
_geom_torsion_atom_site_label_3
_geom_torsion_atom_site_label_4
_geom_torsion
_geom_torsion_site_symmetry_1
_geom_torsion_site_symmetry_4
N2 P2 N1 P2 -0.17(8) . 2_655
O2 P2 N1 P2 125.98(8) . 2_655
O3 P2 N1 P2 -127.98(8) . 2_655
N1 P2 N2 P1 0.35(17) . .
O2 P2 N2 P1 -123.73(13) . .
O3 P2 N2 P1 128.73(13) . .
N2 P1 N2 P2 -0.18(9) 2_655 .
O1 P1 N2 P2 -125.73(14) . .
O1 P1 N2 P2 121.72(14) 2_655 .
N2 P1 O1 C1 68.10(19) 2_655 .
N2 P1 O1 C1 -162.97(17) . .
O1 P1 O1 C1 -44.88(14) 2_655 .
N1 P2 O2 C7 168.86(17) . .
N2 P2 O2 C7 -61.1(2) . .
O3 P2 O2 C7 53.91(18) . .
N1 P2 O3 C12B 63.56(19) . .
N2 P2 O3 C12B -68.57(19) . .
O2 P2 O3 C12B 175.35(17) . .
P1 O1 C1 C6 -113.0(2) . .
P1 O1 C1 C2 72.6(3) . .
C6 C1 C2 C3 1.1(4) . .
O1 C1 C2 C3 175.1(2) . .
C6 C1 C2 C2 -176.8(3) . 2_655
O1 C1 C2 C2 -2.8(4) . 2_655
C1 C2 C3 C4 -0.7(4) . .
C2 C2 C3 C4 177.3(3) 2_655 .
C2 C3 C4 C5 -0.6(4) . .
C3 C4 C5 C6 1.5(4) . .
C2 C1 C6 C5 -0.3(4) . .
O1 C1 C6 C5 -174.3(2) . .
C4 C5 C6 C1 -1.1(4) . .
P2 O2 C7 C8 87.2(2) . .
P2 O2 C7 C11 -97.5(2) . .
C11 C7 C8 N3 0.0(4) . .
O2 C7 C8 N3 175.3(2) . .
N3 C9 C10 C11 -1.1(4) . .
C8 C7 C11 C10 0.1(4) . .
O2 C7 C11 C10 -175.0(2) . .
C9 C10 C11 C7 0.4(4) . .
C10 C9 N3 C8 1.3(4) . .
C10 C9 N3 Zn1 172.88(19) . .
C7 C8 N3 C9 -0.7(3) . .
C7 C8 N3 Zn1 -172.41(17) . .
N4 Zn1 N3 C9 104.89(19) . .
Cl1 Zn1 N3 C9 -141.20(18) . .
Cl2 Zn1 N3 C9 -6.9(2) . .
N4 Zn1 N3 C8 -83.62(19) . .
Cl1 Zn1 N3 C8 30.29(18) . .
Cl2 Zn1 N3 C8 164.58(16) . .
P2 O3 C12B C16B -111.3(2) . 5_656
P2 O3 C12B C13B 72.8(3) . 5_656
N4 C14B C15B C16B -0.2(4) . .
C14B C15B C16B C12B -0.2(4) . 5_656
C12B C13B N4 C14B 1.0(3) 5_656 .
C12B C13B N4 Zn1 179.73(17) 5_656 .
C15B C14B N4 C13B -0.2(4) . .
C15B C14B N4 Zn1 -179.12(19) . .
N3 Zn1 N4 C13B 2.1(2) . .
Cl1 Zn1 N4 C13B -111.61(18) . .
Cl2 Zn1 N4 C13B 116.41(18) . .
N3 Zn1 N4 C14B -179.13(16) . .
Cl1 Zn1 N4 C14B 67.18(17) . .
Cl2 Zn1 N4 C14B -64.80(17) . .

loop_
_platon_squeeze_void_nr
_platon_squeeze_void_average_x
_platon_squeeze_void_average_y
_platon_squeeze_void_average_z
_platon_squeeze_void_volume
_platon_squeeze_void_count_electrons
_platon_squeeze_void_content
1 0.000 0.000 0.000 34 3 ' '
2 0.500 -0.043 0.250 45 11 ' '
3 0.000 0.000 0.500 34 3 ' '
4 0.500 0.042 0.750 45 11 ' '
5 0.500 0.500 0.000 34 3 ' '
6 0.500 0.500 0.500 34 3 ' '
7 0.000 0.457 0.250 45 11 ' '
8 1.000 0.542 0.750 45 11 ' '
